data_4342381
loop_
_publ_author_name
'Ostapowicz, Thomas G.'
'Fryzuk, Michael D.'

_publ_section_title
;
 Anionic Tantalum Dihydride Complexes: Heterobimetallic Coupling Reactions
 and Reactivity toward Small-Molecule Activation.
;
_journal_issue 5
_journal_name_full 'Inorganic chemistry'
_journal_page_first 2357
_journal_paper_doi 10.1021/ic502976r
_journal_volume 54
_journal_year 2015
_chemical_formula_moiety 'C22 H36 K O6 Ta'
_chemical_formula_sum 'C22 H36 K O6 Ta'
_chemical_formula_weight 616.56
_space_group_crystal_system monoclinic
_space_group_IT_number 14
_space_group_name_Hall '-P 2yn'
_space_group_name_H-M_alt 'P 1 21/n 1'
_symmetry_space_group_name_Hall '-P 2yn'
_symmetry_space_group_name_H-M 'P 1 21/n 1'
_atom_sites_solution_hydrogens mixed
_audit_creation_date 2014-11-24
_audit_creation_method
;
Olex2 1.2
(compiled 2014.06.27 svn.r2953 for OlexSys, GUI svn.r4855)
;
_cell_angle_alpha 90
_cell_angle_beta 99.866(9)
_cell_angle_gamma 90
_cell_formula_units_Z 4
_cell_length_a 11.139(5)
_cell_length_b 9.791(5)
_cell_length_c 22.628(9)
_cell_measurement_reflns_used 9103
_cell_measurement_temperature 90
_cell_measurement_theta_max 30.03
_cell_measurement_theta_min 2.77
_cell_volume 2431.4(19)
_computing_cell_refinement 'SAINT v8.34A (Bruker, 2013)'
_computing_data_reduction 'SAINT v8.34A (Bruker, 2013)'
_computing_molecular_graphics 'Olex2 (Dolomanov et al., 2009)'
_computing_publication_material 'Olex2 (Dolomanov et al., 2009)'
_computing_structure_refinement 'ShelXL (Sheldrick, 2008)'
_diffrn_ambient_temperature 90
_diffrn_measured_fraction_theta_full 0.999
_diffrn_measured_fraction_theta_max 0.996
_diffrn_measurement_device_type 'Bruker APEX-II CCD'
_diffrn_measurement_method '\f and \w scans'
_diffrn_radiation_type MoK\a
_diffrn_radiation_wavelength 0.71069
_diffrn_reflns_av_R_equivalents 0.0466
_diffrn_reflns_av_unetI/netI 0.0420
_diffrn_reflns_Laue_measured_fraction_full 0.999
_diffrn_reflns_Laue_measured_fraction_max 0.996
_diffrn_reflns_limit_h_max 15
_diffrn_reflns_limit_h_min -15
_diffrn_reflns_limit_k_max 13
_diffrn_reflns_limit_k_min -13
_diffrn_reflns_limit_l_max 21
_diffrn_reflns_limit_l_min -31
_diffrn_reflns_number 27386
_diffrn_reflns_point_group_measured_fraction_full 0.999
_diffrn_reflns_point_group_measured_fraction_max 0.996
_diffrn_reflns_theta_full 25.240
_diffrn_reflns_theta_max 30.050
_diffrn_reflns_theta_min 1.923
_diffrn_standards_number 0
_exptl_absorpt_coefficient_mu 4.725
_exptl_absorpt_correction_T_max 0.7460
_exptl_absorpt_correction_T_min 0.5509
_exptl_absorpt_correction_type multi-scan
_exptl_absorpt_process_details
;
SADABS-2012/1 (Bruker,2012) was used for absorption correction.
wR2(int) was 0.0748 before and 0.0521 after correction.
The Ratio of minimum to maximum transmission is 0.7385.
The \l/2 correction factor is 0.0015.
;
_exptl_crystal_colour 'clear orange'
_exptl_crystal_colour_lustre clear
_exptl_crystal_colour_primary orange
_exptl_crystal_density_diffrn 1.684
_exptl_crystal_description plate
_exptl_crystal_F_000 1232
_exptl_crystal_size_max 0.13
_exptl_crystal_size_mid 0.06
_exptl_crystal_size_min 0.02
_refine_diff_density_max 1.667
_refine_diff_density_min -1.543
_refine_diff_density_rms 0.136
_refine_ls_extinction_method none
_refine_ls_goodness_of_fit_ref 1.023
_refine_ls_hydrogen_treatment mixed
_refine_ls_matrix_type full
_refine_ls_number_parameters 279
_refine_ls_number_reflns 7084
_refine_ls_number_restraints 0
_refine_ls_restrained_S_all 1.023
_refine_ls_R_factor_all 0.0361
_refine_ls_R_factor_gt 0.0267
_refine_ls_shift/su_max 0.001
_refine_ls_shift/su_mean 0.000
_refine_ls_structure_factor_coef Fsqd
_refine_ls_weighting_details 'w=1/[\s^2^(Fo^2^)+(0.0236P)^2^+0.9113P] where P=(Fo^2^+2Fc^2^)/3'
_refine_ls_weighting_scheme calc
_refine_ls_wR_factor_gt 0.0554
_refine_ls_wR_factor_ref 0.0581
_reflns_Friedel_coverage 0.000
_reflns_number_gt 6021
_reflns_number_total 7084
_reflns_threshold_expression 'I > 2\s(I)'
_cod_data_source_file ic502976r_si_002.cif
_cod_data_source_block mf1017
_cod_depositor_comments 'Adding full bibliography for 4342380--4342385.cif.'
_cod_original_cell_volume 2431.3(19)
_cod_database_code 4342381
_shelxl_version_number 2014/6
_shelx_space_group_comment
;
The symmetry employed for this shelxl refinement is uniquely defined
by the following loop, which should always be used as a source of
symmetry information in preference to the above space-group names.
They are only intended as comments.
;
_olex2_refinement_description
;
1. Others
 Fixed Uiso: H22A(0.027) H22B(0.027) H14A(0.026) H14B(0.026) H20A(0.023)
 H20B(0.023) H07(0.02) H01(0.021) H18A(0.021) H18B(0.021) H17A(0.022)
 H17B(0.022) H04(0.018) H21A(0.024) H21B(0.024) H12A(0.034) H12B(0.034)
 H13A(0.03) H13B(0.03) H11A(0.033) H11B(0.033) H03(0.018) H06(0.021)
 H19A(0.023) H19B(0.023) H10(0.021) H02(0.021) H05(0.019) H08(0.021) H09(0.021)
 H16A(0.024) H16B(0.024) H15A(0.025) H15B(0.025)
 Fixed X: H22A(-0.2646) H22B(-0.3245) H14A(-0.0092) H14B(-0.1257) H20A(0.0064)
 H20B(-0.1131) H07(0.2915) H01(0.057) H18A(0.0978) H18B(-0.0181) H17A(0.166)
 H17B(0.2142) H04(0.4301) H21A(-0.2) H21B(-0.0845) H12A(-0.1174) H12B(-0.2396)
 H13A(-0.1318) H13B(-0.009) H11A(-0.3344) H11B(-0.2945) H03(0.3392) H06(0.2452)
 H19A(-0.1308) H19B(-0.0144) H10(0.3767) H02(0.1084) H05(0.2537) H08(0.4579)
 H09(0.5162) H16A(0.2171) H16B(0.177) H15A(-0.0043) H15B(0.1134)
 Fixed Y: H22A(0.1743) H22B(0.2827) H14A(0.0692) H14B(0.1606) H20A(0.5242)
 H20B(0.6077) H07(0.3628) H01(0.1135) H18A(0.766) H18B(0.7108) H17A(0.6681)
 H17B(0.5764) H04(0.0773) H21A(0.3918) H21B(0.3093) H12A(-0.0426) H12B(-0.0782)
 H13A(-0.0582) H13B(-0.0198) H11A(0.1183) H11B(0.011) H03(-0.0724) H06(0.5175)
 H19A(0.682) H19B(0.7433) H10(0.4481) H02(-0.0481) H05(0.2001) H08(0.195)
 H09(0.2554) H16A(0.376) H16B(0.4841) H15A(0.3588) H15B(0.2661)
 Fixed Z: H22A(0.4406) H22B(0.3909) H14A(0.1406) H14B(0.1475) H20A(0.4451)
 H20B(0.4541) H07(0.3238) H01(0.5032) H18A(0.3137) H18B(0.2678) H17A(0.2302)
 H17B(0.2883) H04(0.5279) H21A(0.4734) H21B(0.4583) H12A(0.3211) H12B(0.275)
 H13A(0.1939) H13B(0.239) H11A(0.3089) H11B(0.3623) H03(0.4381) H06(0.4052)
 H19A(0.3507) H19B(0.3944) H10(0.5032) H02(0.4252) H05(0.565) H08(0.3684)
 H09(0.4804) H16A(0.2206) H16B(0.1675) H15A(0.1361) H15B(0.1334)
;
_olex2_submission_special_instructions 'No special instructions were received'

loop_
_space_group_symop_operation_xyz
'x, y, z'
'-x+1/2, y+1/2, -z+1/2'
'-x, -y, -z'
'x-1/2, -y-1/2, z-1/2'

loop_
_atom_site_label
_atom_site_type_symbol
_atom_site_fract_x
_atom_site_fract_y
_atom_site_fract_z
_atom_site_U_iso_or_equiv
_atom_site_adp_type
_atom_site_occupancy
_atom_site_site_symmetry_order
_atom_site_calc_flag
_atom_site_refinement_flags_posn
Ta1 Ta 0.26155(2) 0.21138(2) 0.43706(2) 0.00974(4) Uani 1 1 d .
K1 K -0.00673(5) 0.30879(6) 0.31923(3) 0.01317(11) Uani 1 1 d .
O6 O -0.18776(19) 0.1755(2) 0.36696(10) 0.0206(5) Uani 1 1 d .
C22 C -0.2467(3) 0.2416(3) 0.41065(15) 0.0226(7) Uani 1 1 d .
H22A H -0.2646 0.1743 0.4406 0.027 Uiso 1 1 calc R
H22B H -0.3245 0.2827 0.3909 0.027 Uiso 1 1 calc R
O3 O 0.07585(18) 0.4929(2) 0.23250(9) 0.0159(4) Uani 1 1 d .
C14 C -0.0512(3) 0.1173(3) 0.16976(14) 0.0214(6) Uani 1 1 d .
H14A H -0.0092 0.0692 0.1406 0.026 Uiso 1 1 calc R
H14B H -0.1257 0.1606 0.1475 0.026 Uiso 1 1 calc R
O5 O -0.14748(18) 0.4509(2) 0.39733(9) 0.0175(4) Uani 1 1 d .
O4 O 0.02657(18) 0.5949(2) 0.34067(9) 0.0165(4) Uani 1 1 d .
O1 O -0.1539(2) 0.0872(2) 0.25282(9) 0.0209(5) Uani 1 1 d .
C20 C -0.0726(3) 0.5604(3) 0.42425(13) 0.0189(6) Uani 1 1 d .
H20A H 0.0064 0.5242 0.4451 0.023 Uiso 1 1 calc R
H20B H -0.1131 0.6077 0.4541 0.023 Uiso 1 1 calc R
O2 O 0.0276(2) 0.2192(2) 0.20113(10) 0.0195(4) Uani 1 1 d .
C07 C 0.3299(3) 0.3593(3) 0.36468(13) 0.0170(6) Uani 1 1 d .
H07 H 0.2915 0.3628 0.3238 0.020 Uiso 1 1 calc R
C01 C 0.1369(3) 0.0880(3) 0.49812(14) 0.0173(6) Uani 1 1 d .
H01 H 0.0570 0.1135 0.5032 0.021 Uiso 1 1 calc R
C18 C 0.0569(3) 0.6828(3) 0.29523(14) 0.0178(6) Uani 1 1 d .
H18A H 0.0978 0.7660 0.3137 0.021 Uiso 1 1 calc R
H18B H -0.0181 0.7108 0.2678 0.021 Uiso 1 1 calc R
C17 C 0.1404(3) 0.6073(3) 0.26077(13) 0.0184(6) Uani 1 1 d .
H17A H 0.1660 0.6681 0.2302 0.022 Uiso 1 1 calc R
H17B H 0.2142 0.5764 0.2883 0.022 Uiso 1 1 calc R
C04 C 0.3460(3) 0.0676(3) 0.51179(12) 0.0153(5) Uani 1 1 d .
H04 H 0.4301 0.0773 0.5279 0.018 Uiso 1 1 calc R
C21 C -0.1641(3) 0.3496(3) 0.44070(13) 0.0198(6) Uani 1 1 d .
H21A H -0.2000 0.3918 0.4734 0.024 Uiso 1 1 calc R
H21B H -0.0845 0.3093 0.4583 0.024 Uiso 1 1 calc R
C12 C -0.1903(3) -0.0027(3) 0.29576(15) 0.0279(7) Uani 1 1 d .
H12A H -0.1174 -0.0426 0.3211 0.034 Uiso 1 1 calc R
H12B H -0.2396 -0.0782 0.2750 0.034 Uiso 1 1 calc R
C13 C -0.0839(3) 0.0182(3) 0.21477(15) 0.0253(7) Uani 1 1 d .
H13A H -0.1318 -0.0582 0.1939 0.030 Uiso 1 1 calc R
H13B H -0.0090 -0.0198 0.2390 0.030 Uiso 1 1 calc R
C11 C -0.2637(3) 0.0743(4) 0.33422(15) 0.0275(7) Uani 1 1 d .
H11A H -0.3344 0.1183 0.3089 0.033 Uiso 1 1 calc R
H11B H -0.2945 0.0110 0.3623 0.033 Uiso 1 1 calc R
C03 C 0.2953(3) -0.0175(3) 0.46172(13) 0.0150(5) Uani 1 1 d .
H03 H 0.3392 -0.0724 0.4381 0.018 Uiso 1 1 calc R
C06 C 0.3034(3) 0.4457(3) 0.41026(14) 0.0179(6) Uani 1 1 d .
H06 H 0.2452 0.5175 0.4052 0.021 Uiso 1 1 calc R
C19 C -0.0521(3) 0.6583(3) 0.37617(14) 0.0191(6) Uani 1 1 d .
H19A H -0.1308 0.6820 0.3507 0.023 Uiso 1 1 calc R
H19B H -0.0144 0.7433 0.3944 0.023 Uiso 1 1 calc R
C10 C 0.3777(3) 0.4082(3) 0.46505(14) 0.0177(6) Uani 1 1 d .
H10 H 0.3767 0.4481 0.5032 0.021 Uiso 1 1 calc R
C02 C 0.1659(3) -0.0031(3) 0.45464(14) 0.0177(6) Uani 1 1 d .
H02 H 0.1084 -0.0481 0.4252 0.021 Uiso 1 1 calc R
C05 C 0.2467(3) 0.1355(3) 0.53322(12) 0.0160(5) Uani 1 1 d .
H05 H 0.2537 0.2001 0.5650 0.019 Uiso 1 1 calc R
C08 C 0.4234(3) 0.2651(3) 0.38919(14) 0.0178(6) Uani 1 1 d .
H08 H 0.4579 0.1950 0.3684 0.021 Uiso 1 1 calc R
C09 C 0.4548(3) 0.2987(3) 0.45223(14) 0.0178(6) Uani 1 1 d .
H09 H 0.5162 0.2554 0.4804 0.021 Uiso 1 1 calc R
C16 C 0.1463(3) 0.4201(3) 0.19538(14) 0.0201(6) Uani 1 1 d .
H16A H 0.2171 0.3760 0.2206 0.024 Uiso 1 1 calc R
H16B H 0.1770 0.4841 0.1675 0.024 Uiso 1 1 calc R
C15 C 0.0673(3) 0.3145(3) 0.16070(14) 0.0206(6) Uani 1 1 d .
H15A H -0.0043 0.3588 0.1361 0.025 Uiso 1 1 calc R
H15B H 0.1134 0.2661 0.1334 0.025 Uiso 1 1 calc R
H H 0.138(3) 0.317(4) 0.4392(16) 0.026(10) Uiso 1 1 d .
HA H 0.187(4) 0.152(4) 0.3656(18) 0.044(12) Uiso 1 1 d .

loop_
_atom_site_aniso_label
_atom_site_aniso_U_11
_atom_site_aniso_U_22
_atom_site_aniso_U_33
_atom_site_aniso_U_23
_atom_site_aniso_U_13
_atom_site_aniso_U_12
Ta1 0.00673(5) 0.01167(5) 0.01041(6) -0.00104(4) 0.00028(4) -0.00044(4)
K1 0.0118(3) 0.0140(3) 0.0134(3) 0.0010(2) 0.0013(2) -0.0006(2)
O6 0.0144(10) 0.0278(11) 0.0196(11) 0.0025(9) 0.0031(9) -0.0052(8)
C22 0.0143(14) 0.0300(16) 0.0244(17) 0.0125(13) 0.0059(12) 0.0034(12)
O3 0.0166(10) 0.0147(9) 0.0169(10) -0.0021(8) 0.0044(8) -0.0015(8)
C14 0.0242(15) 0.0214(15) 0.0162(15) -0.0035(12) -0.0028(12) 0.0038(12)
O5 0.0178(10) 0.0182(10) 0.0163(11) 0.0037(8) 0.0024(8) 0.0006(8)
O4 0.0180(10) 0.0145(9) 0.0178(11) 0.0022(8) 0.0056(8) 0.0024(8)
O1 0.0258(12) 0.0168(10) 0.0187(11) 0.0024(8) -0.0001(9) -0.0030(9)
C20 0.0209(15) 0.0192(14) 0.0169(15) -0.0029(11) 0.0040(12) 0.0030(12)
O2 0.0268(11) 0.0175(10) 0.0133(10) 0.0022(8) 0.0014(9) 0.0015(9)
C07 0.0179(14) 0.0168(13) 0.0168(14) 0.0030(11) 0.0039(11) -0.0032(11)
C01 0.0131(13) 0.0181(13) 0.0226(16) 0.0048(11) 0.0081(12) -0.0006(11)
C18 0.0212(15) 0.0127(13) 0.0186(15) 0.0013(10) 0.0008(12) -0.0027(10)
C17 0.0188(14) 0.0181(14) 0.0177(15) 0.0058(11) 0.0018(12) -0.0018(11)
C04 0.0137(13) 0.0209(14) 0.0108(14) 0.0011(10) 0.0009(11) 0.0028(11)
C21 0.0166(14) 0.0268(16) 0.0166(15) 0.0079(12) 0.0047(11) 0.0058(12)
C12 0.0368(19) 0.0213(15) 0.0233(18) 0.0058(13) -0.0015(15) -0.0129(14)
C13 0.0298(17) 0.0169(14) 0.0271(18) -0.0024(12) -0.0007(14) 0.0004(13)
C11 0.0227(16) 0.0325(18) 0.0244(18) 0.0106(14) -0.0041(13) -0.0169(14)
C03 0.0199(14) 0.0128(12) 0.0128(14) 0.0003(10) 0.0047(11) 0.0015(10)
C06 0.0156(13) 0.0143(13) 0.0242(16) -0.0001(11) 0.0049(12) -0.0008(11)
C19 0.0209(15) 0.0142(13) 0.0227(16) -0.0038(11) 0.0050(12) 0.0024(11)
C10 0.0145(13) 0.0173(13) 0.0218(16) -0.0043(11) 0.0044(12) -0.0052(11)
C02 0.0188(14) 0.0153(13) 0.0193(15) 0.0026(11) 0.0039(12) -0.0043(11)
C05 0.0173(13) 0.0196(13) 0.0116(13) -0.0007(11) 0.0038(11) 0.0013(11)
C08 0.0150(13) 0.0179(14) 0.0217(16) 0.0007(11) 0.0064(12) -0.0018(11)
C09 0.0090(12) 0.0197(14) 0.0246(16) -0.0032(12) 0.0025(11) -0.0046(11)
C16 0.0210(15) 0.0227(15) 0.0178(15) 0.0030(11) 0.0069(12) 0.0050(12)
C15 0.0269(16) 0.0227(15) 0.0133(15) 0.0047(11) 0.0065(13) 0.0076(12)

loop_
_atom_type_symbol
_atom_type_description
_atom_type_scat_dispersion_real
_atom_type_scat_dispersion_imag
_atom_type_scat_source
C C 0.0033 0.0016 'International Tables Vol C Tables 4.2.6.8 and 6.1.1.4'
H H 0.0000 0.0000 'International Tables Vol C Tables 4.2.6.8 and 6.1.1.4'
K K 0.2009 0.2494 'International Tables Vol C Tables 4.2.6.8 and 6.1.1.4'
O O 0.0106 0.0060 'International Tables Vol C Tables 4.2.6.8 and 6.1.1.4'
Ta Ta -0.7052 6.5227 'International Tables Vol C Tables 4.2.6.8 and 6.1.1.4'

loop_
_geom_angle_atom_site_label_1
_geom_angle_atom_site_label_2
_geom_angle_atom_site_label_3
_geom_angle
K1 Ta1 H 47.9(12)
K1 Ta1 HA 41.6(14)
C07 Ta1 K1 70.80(8)
C07 Ta1 C01 163.89(10)
C07 Ta1 C06 33.69(10)
C07 Ta1 C02 146.55(10)
C07 Ta1 H 90.4(12)
C07 Ta1 HA 74.4(14)
C01 Ta1 K1 93.82(8)
C01 Ta1 H 75.3(12)
C01 Ta1 HA 97.5(14)
C04 Ta1 K1 149.12(8)
C04 Ta1 C07 137.69(10)
C04 Ta1 C01 58.39(10)
C04 Ta1 C03 36.50(10)
C04 Ta1 C06 133.99(11)
C04 Ta1 C10 99.72(11)
C04 Ta1 C02 58.56(11)
C04 Ta1 C05 36.49(10)
C04 Ta1 C08 103.42(11)
C04 Ta1 C09 82.02(11)
C04 Ta1 H 125.4(12)
C04 Ta1 HA 122.7(14)
C03 Ta1 K1 119.31(7)
C03 Ta1 C07 133.38(10)
C03 Ta1 C01 58.07(10)
C03 Ta1 C06 159.55(10)
C03 Ta1 C10 131.90(11)
C03 Ta1 C02 35.01(10)
C03 Ta1 C05 60.22(10)
C03 Ta1 H 131.7(12)
C03 Ta1 HA 86.2(14)
C06 Ta1 K1 75.41(7)
C06 Ta1 C01 139.30(10)
C06 Ta1 H 68.4(12)
C06 Ta1 HA 99.2(14)
C10 Ta1 K1 108.47(8)
C10 Ta1 C07 57.68(11)
C10 Ta1 C01 126.49(11)
C10 Ta1 C06 34.37(10)
C10 Ta1 C02 155.05(11)
C10 Ta1 H 84.7(12)
C10 Ta1 HA 131.4(14)
C02 Ta1 K1 91.02(8)
C02 Ta1 C01 33.64(10)
C02 Ta1 C06 165.08(10)
C02 Ta1 H 97.9(12)
C02 Ta1 HA 73.5(14)
C05 Ta1 K1 124.49(7)
C05 Ta1 C07 155.30(10)
C05 Ta1 C01 34.49(10)
C05 Ta1 C06 125.38(10)
C05 Ta1 C10 97.68(11)
C05 Ta1 C02 57.75(10)
C05 Ta1 H 88.9(12)
C05 Ta1 HA 130.2(14)
C08 Ta1 K1 101.41(8)
C08 Ta1 C07 35.19(10)
C08 Ta1 C01 160.21(10)
C08 Ta1 C03 102.96(10)
C08 Ta1 C06 58.20(10)
C08 Ta1 C10 60.17(11)
C08 Ta1 C02 132.37(10)
C08 Ta1 C05 133.92(11)
C08 Ta1 H 124.4(12)
C08 Ta1 HA 85.9(13)
C09 Ta1 K1 128.56(8)
C09 Ta1 C07 58.52(11)
C09 Ta1 C01 135.44(11)
C09 Ta1 C03 102.41(11)
C09 Ta1 C06 58.04(10)
C09 Ta1 C10 36.03(10)
C09 Ta1 C02 136.87(11)
C09 Ta1 C05 101.21(11)
C09 Ta1 C08 36.63(11)
C09 Ta1 H 120.5(12)
C09 Ta1 HA 122.6(13)
H Ta1 HA 88.3(18)
Ta1 K1 H 26.2(7)
Ta1 K1 HA 25.9(9)
O6 K1 Ta1 98.43(6)
O6 K1 O3 152.20(6)
O6 K1 O5 59.00(7)
O6 K1 O4 118.53(7)
O6 K1 O1 58.49(7)
O6 K1 O2 115.86(7)
O6 K1 C21 42.08(7)
O6 K1 H 88.4(7)
O6 K1 HA 99.6(9)
O3 K1 Ta1 109.14(5)
O3 K1 O1 108.70(7)
O3 K1 C21 135.08(7)
O3 K1 H 114.9(7)
O3 K1 HA 106.7(9)
O5 K1 Ta1 97.80(5)
O5 K1 O3 112.13(6)
O5 K1 O1 110.41(7)
O5 K1 C21 23.22(6)
O5 K1 H 71.9(7)
O5 K1 HA 120.8(9)
O4 K1 Ta1 93.66(5)
O4 K1 O3 57.54(6)
O4 K1 O5 59.71(6)
O4 K1 O1 147.93(6)
O4 K1 O2 114.81(6)
O4 K1 C21 79.85(7)
O4 K1 H 77.3(7)
O4 K1 HA 114.7(9)
O1 K1 Ta1 118.37(5)
O1 K1 C21 99.92(7)
O1 K1 H 131.4(7)
O1 K1 HA 96.7(9)
O2 K1 Ta1 111.20(5)
O2 K1 O3 57.46(6)
O2 K1 O5 150.96(6)
O2 K1 O1 57.36(6)
O2 K1 C21 156.09(7)
O2 K1 H 136.8(7)
O2 K1 HA 87.9(9)
C21 K1 Ta1 85.25(6)
C21 K1 H 62.6(7)
C21 K1 HA 103.4(9)
H K1 HA 51.5(11)
C22 O6 K1 120.41(18)
C11 O6 K1 122.10(19)
C11 O6 C22 111.8(2)
O6 C22 H22A 110.0
O6 C22 H22B 110.0
O6 C22 C21 108.5(2)
H22A C22 H22B 108.4
C21 C22 H22A 110.0
C21 C22 H22B 110.0
C17 O3 K1 112.10(16)
C17 O3 C16 111.7(2)
C16 O3 K1 110.69(16)
H14A C14 H14B 108.4
O2 C14 H14A 110.0
O2 C14 H14B 110.0
O2 C14 C13 108.3(3)
C13 C14 H14A 110.0
C13 C14 H14B 110.0
C20 O5 K1 106.36(16)
C20 O5 C21 111.3(2)
C21 O5 K1 103.41(16)
C18 O4 K1 120.65(16)
C18 O4 C19 112.8(2)
C19 O4 K1 116.59(16)
C12 O1 K1 107.70(18)
C12 O1 C13 111.7(2)
C13 O1 K1 109.88(18)
O5 C20 H20A 109.9
O5 C20 H20B 109.9
O5 C20 C19 108.7(2)
H20A C20 H20B 108.3
C19 C20 H20A 109.9
C19 C20 H20B 109.9
C14 O2 K1 120.07(18)
C15 O2 K1 119.76(17)
C15 O2 C14 111.6(2)
Ta1 C07 H07 122.8
C06 C07 Ta1 74.45(17)
C06 C07 H07 125.2
C06 C07 C08 109.6(3)
C08 C07 Ta1 69.05(16)
C08 C07 H07 125.2
Ta1 C01 H01 125.0
C02 C01 Ta1 72.35(16)
C02 C01 H01 125.7
C02 C01 C05 108.7(3)
C05 C01 Ta1 68.56(16)
C05 C01 H01 125.7
O4 C18 H18A 109.9
O4 C18 H18B 109.9
O4 C18 C17 108.7(2)
H18A C18 H18B 108.3
C17 C18 H18A 109.9
C17 C18 H18B 109.9
O3 C17 C18 108.0(2)
O3 C17 H17A 110.1
O3 C17 H17B 110.1
C18 C17 H17A 110.1
C18 C17 H17B 110.1
H17A C17 H17B 108.4
Ta1 C04 H04 118.5
C03 C04 Ta1 73.58(16)
C03 C04 H04 125.9
C03 C04 C05 108.1(2)
C05 C04 Ta1 73.84(16)
C05 C04 H04 125.9
K1 C21 H21A 161.6
K1 C21 H21B 74.8
C22 C21 K1 85.07(17)
C22 C21 H21A 109.9
C22 C21 H21B 109.9
O5 C21 K1 53.37(13)
O5 C21 C22 108.8(2)
O5 C21 H21A 109.9
O5 C21 H21B 109.9
H21A C21 H21B 108.3
O1 C12 H12A 109.8
O1 C12 H12B 109.8
O1 C12 C11 109.5(3)
H12A C12 H12B 108.2
C11 C12 H12A 109.8
C11 C12 H12B 109.8
C14 C13 H13A 109.9
C14 C13 H13B 109.9
O1 C13 C14 109.1(2)
O1 C13 H13A 109.9
O1 C13 H13B 109.9
H13A C13 H13B 108.3
O6 C11 C12 108.5(3)
O6 C11 H11A 110.0
O6 C11 H11B 110.0
C12 C11 H11A 110.0
C12 C11 H11B 110.0
H11A C11 H11B 108.4
Ta1 C03 H03 119.2
C04 C03 Ta1 69.92(16)
C04 C03 H03 126.8
C02 C03 Ta1 76.09(16)
C02 C03 C04 106.4(2)
C02 C03 H03 126.8
Ta1 C06 H06 124.8
C07 C06 Ta1 71.86(16)
C07 C06 H06 125.6
C07 C06 C10 108.7(3)
C10 C06 Ta1 69.26(16)
C10 C06 H06 125.6
O4 C19 C20 108.4(2)
O4 C19 H19A 110.0
O4 C19 H19B 110.0
C20 C19 H19A 110.0
C20 C19 H19B 110.0
H19A C19 H19B 108.4
Ta1 C10 H10 119.4
C06 C10 Ta1 76.36(17)
C06 C10 H10 126.3
C06 C10 C09 107.3(3)
C09 C10 Ta1 69.72(16)
C09 C10 H10 126.3
Ta1 C02 H02 123.4
C01 C02 Ta1 74.01(16)
C01 C02 C03 109.4(3)
C01 C02 H02 125.3
C03 C02 Ta1 68.89(15)
C03 C02 H02 125.3
Ta1 C05 H05 118.9
C01 C05 Ta1 76.95(16)
C01 C05 C04 107.3(2)
C01 C05 H05 126.3
C04 C05 Ta1 69.67(15)
C04 C05 H05 126.3
Ta1 C08 H08 118.7
C07 C08 Ta1 75.76(17)
C07 C08 H08 127.1
C07 C08 C09 105.8(3)
C09 C08 Ta1 70.54(16)
C09 C08 H08 127.1
Ta1 C09 H09 119.0
C10 C09 Ta1 74.26(16)
C10 C09 C08 108.5(3)
C10 C09 H09 125.8
C08 C09 Ta1 72.83(16)
C08 C09 H09 125.8
O3 C16 H16A 110.0
O3 C16 H16B 110.0
O3 C16 C15 108.7(2)
H16A C16 H16B 108.3
C15 C16 H16A 110.0
C15 C16 H16B 110.0
O2 C15 C16 109.6(3)
O2 C15 H15A 109.7
O2 C15 H15B 109.7
C16 C15 H15A 109.7
C16 C15 H15B 109.7
H15A C15 H15B 108.2

loop_
_geom_bond_atom_site_label_1
_geom_bond_atom_site_label_2
_geom_bond_distance
Ta1 K1 3.7708(13)
Ta1 C07 2.405(3)
Ta1 C01 2.440(3)
Ta1 C04 2.276(3)
Ta1 C03 2.325(3)
Ta1 C06 2.438(3)
Ta1 C10 2.347(3)
Ta1 C02 2.419(3)
Ta1 C05 2.332(3)
Ta1 C08 2.317(3)
Ta1 C09 2.287(3)
Ta1 H 1.73(4)
Ta1 HA 1.78(4)
K1 O6 2.772(2)
K1 O3 2.927(2)
K1 O5 2.910(2)
K1 O4 2.856(2)
K1 O1 2.968(2)
K1 O2 2.900(2)
K1 C21 3.527(3)
K1 H 2.91(4)
K1 HA 2.71(4)
O6 C22 1.432(4)
O6 C11 1.425(4)
C22 H22A 0.9900
C22 H22B 0.9900
C22 C21 1.487(5)
O3 C17 1.423(3)
O3 C16 1.433(3)
C14 H14A 0.9900
C14 H14B 0.9900
C14 O2 1.433(4)
C14 C13 1.496(4)
O5 C20 1.429(4)
O5 C21 1.429(3)
O4 C18 1.425(3)
O4 C19 1.428(3)
O1 C12 1.420(4)
O1 C13 1.426(4)
C20 H20A 0.9900
C20 H20B 0.9900
C20 C19 1.497(4)
O2 C15 1.429(4)
C07 H07 0.9500
C07 C06 1.404(4)
C07 C08 1.430(4)
C01 H01 0.9500
C01 C02 1.406(4)
C01 C05 1.418(4)
C18 H18A 0.9900
C18 H18B 0.9900
C18 C17 1.507(4)
C17 H17A 0.9900
C17 H17B 0.9900
C04 H04 0.9500
C04 C03 1.441(4)
C04 C05 1.443(4)
C21 H21A 0.9900
C21 H21B 0.9900
C12 H12A 0.9900
C12 H12B 0.9900
C12 C11 1.496(5)
C13 H13A 0.9900
C13 H13B 0.9900
C11 H11A 0.9900
C11 H11B 0.9900
C03 H03 0.9500
C03 C02 1.430(4)
C06 H06 0.9500
C06 C10 1.417(4)
C19 H19A 0.9900
C19 H19B 0.9900
C10 H10 0.9500
C10 C09 1.434(4)
C02 H02 0.9500
C05 H05 0.9500
C08 H08 0.9500
C08 C09 1.447(4)
C09 H09 0.9500
C16 H16A 0.9900
C16 H16B 0.9900
C16 C15 1.491(4)
C15 H15A 0.9900
C15 H15B 0.9900

loop_
_geom_torsion_atom_site_label_1
_geom_torsion_atom_site_label_2
_geom_torsion_atom_site_label_3
_geom_torsion_atom_site_label_4
_geom_torsion
Ta1 C07 C06 C10 59.7(2)
Ta1 C07 C08 C09 -64.57(19)
Ta1 C01 C02 C03 60.1(2)
Ta1 C01 C05 C04 -63.52(19)
Ta1 C04 C03 C02 -68.00(19)
Ta1 C04 C05 C01 68.4(2)
Ta1 C03 C02 C01 -63.3(2)
Ta1 C06 C10 C09 63.30(19)
Ta1 C10 C09 C08 65.32(19)
Ta1 C08 C09 C10 -66.25(19)
K1 O6 C22 C21 -23.3(3)
K1 O6 C11 C12 34.1(3)
K1 O3 C17 C18 -58.9(2)
K1 O3 C16 C15 62.3(2)
K1 O5 C20 C19 64.5(2)
K1 O5 C21 C22 -68.5(2)
K1 O4 C18 C17 -36.1(3)
K1 O4 C19 C20 37.1(3)
K1 O1 C12 C11 59.5(3)
K1 O1 C13 C14 -61.9(3)
K1 O2 C15 C16 30.8(3)
O6 C22 C21 K1 15.6(2)
O6 C22 C21 O5 64.2(3)
C22 O6 C11 C12 -172.3(3)
O3 C16 C15 O2 -62.0(3)
C14 O2 C15 C16 178.7(2)
O5 C20 C19 O4 -70.7(3)
O4 C18 C17 O3 62.6(3)
O1 C12 C11 O6 -63.8(3)
C20 O5 C21 K1 -113.8(2)
C20 O5 C21 C22 177.7(2)
O2 C14 C13 O1 65.0(3)
C07 C06 C10 Ta1 -61.3(2)
C07 C06 C10 C09 2.0(3)
C07 C08 C09 Ta1 68.2(2)
C07 C08 C09 C10 1.9(3)
C18 O4 C19 C20 -177.0(2)
C17 O3 C16 C15 -172.1(2)
C04 C03 C02 Ta1 63.78(19)
C04 C03 C02 C01 0.5(3)
C21 O5 C20 C19 176.5(2)
C12 O1 C13 C14 178.6(3)
C13 C14 O2 K1 -34.8(3)
C13 C14 O2 C15 177.4(2)
C13 O1 C12 C11 -179.7(3)
C11 O6 C22 C21 -177.3(2)
C03 C04 C05 Ta1 -66.15(19)
C03 C04 C05 C01 2.3(3)
C06 C07 C08 Ta1 63.9(2)
C06 C07 C08 C09 -0.7(3)
C06 C10 C09 Ta1 -67.8(2)
C06 C10 C09 C08 -2.4(3)
C19 O4 C18 C17 179.6(2)
C02 C01 C05 Ta1 61.5(2)
C02 C01 C05 C04 -2.0(3)
C05 C01 C02 Ta1 -59.2(2)
C05 C01 C02 C03 1.0(3)
C05 C04 C03 Ta1 66.3(2)
C05 C04 C03 C02 -1.7(3)
C08 C07 C06 Ta1 -60.5(2)
C08 C07 C06 C10 -0.8(3)
C16 O3 C17 C18 176.2(2)
